data_4313636
loop_
_publ_author_name
'Matthias V\"ogler'
'Ioana Pavel'
'Marco Hofmann'
'Damien Moigno'
'Martin Nieger'
'Wolfgang Kiefer'
'Wolfgang Malisch'

_publ_contact_author
;
        Martin Nieger
        Institut f\"ur Anorganische Chemie
        Universit\"at Bonn
        Gerhard-Domagk-Str. 1
        D-53121 Bonn
        Bundesrepublik Deutschland
;
_publ_contact_author_email NIEGER@JOYX.JOENSUU.FI
_publ_contact_author_fax '049 228 73-5327'
_publ_contact_author_phone '049 228 73-5823'
_publ_section_title
;
 Silylene-Bridged Dinuclear Iron Complexes [Cp(OC)2Fe]2SiX2 (X = H, F, Cl,
 Br, I). Synthesis, Molecular Structure, Vibrational Spectroscopy, and
 Theoretical Studies
;
_journal_name_full 'Inorganic Chemistry'
_journal_page_first 3274
_journal_page_last 3284
_journal_paper_doi 10.1021/ic026138v
_journal_volume 42
_journal_year 2003
_chemical_formula_moiety 'C14 H10 F2 Fe2 O4 Si'
_chemical_formula_sum 'C14 H10 F2 Fe2 O4 Si'
_chemical_formula_weight 420.01
_chemical_name_systematic
; 
 mu2-[(Difluoro)silanediyl]-bis[dicarbonyl(eta5-cyclopentadienyl)iron(II))] 
;
_space_group_IT_number 14
_symmetry_cell_setting monoclinic
_symmetry_space_group_name_Hall '-P 2yn'
_symmetry_space_group_name_H-M 'P 1 21/n 1'
_atom_sites_solution_hydrogens geom
_atom_sites_solution_primary direct
_atom_sites_solution_secondary difmap
_audit_creation_method SHELXL-97
_cell_angle_alpha 90.00
_cell_angle_beta 98.500(1)
_cell_angle_gamma 90.00
_cell_formula_units_Z 4
_cell_length_a 7.7190(1)
_cell_length_b 16.9176(2)
_cell_length_c 11.6193(2)
_cell_measurement_reflns_used 33836
_cell_measurement_temperature 123(2)
_cell_measurement_theta_max 27.5
_cell_measurement_theta_min 1
_cell_volume 1500.66(4)
_computing_cell_refinement DENZO-SMN
_computing_data_collection Collect
_computing_data_reduction DENZO-SMn
_computing_molecular_graphics XP
_computing_publication_material 'SHELXL-97 (Sheldrick, 1997)'
_computing_structure_refinement 'SHELXL-97 (Sheldrick, 1997)'
_computing_structure_solution 'SHELXS-97 (Sheldrick, 1990)'
_diffrn_ambient_temperature 123(2)
_diffrn_measured_fraction_theta_full 0.997
_diffrn_measured_fraction_theta_max 0.997
_diffrn_measurement_device_type 'Nonius KappaCCD'
_diffrn_measurement_method 'rotation in phi and omega, 2 deg.'
_diffrn_radiation_monochromator graphite
_diffrn_radiation_source 'fine-focus sealed tube'
_diffrn_radiation_type MoK\a
_diffrn_radiation_wavelength 0.71073
_diffrn_reflns_av_R_equivalents 0.0488
_diffrn_reflns_av_sigmaI/netI 0.0179
_diffrn_reflns_limit_h_max 9
_diffrn_reflns_limit_h_min -9
_diffrn_reflns_limit_k_max 20
_diffrn_reflns_limit_k_min -20
_diffrn_reflns_limit_l_max 13
_diffrn_reflns_limit_l_min -13
_diffrn_reflns_number 28456
_diffrn_reflns_theta_full 25.00
_diffrn_reflns_theta_max 25.00
_diffrn_reflns_theta_min 2.93
_exptl_absorpt_coefficient_mu 2.050
_exptl_absorpt_correction_T_max 0.77003
_exptl_absorpt_correction_T_min 0.50328
_exptl_absorpt_correction_type 'empirical from multiple refl.'
_exptl_absorpt_process_details 'XEMP (SHELXTL-Plus)'
_exptl_crystal_colour yellow
_exptl_crystal_density_diffrn 1.859
_exptl_crystal_density_meas ?
_exptl_crystal_density_method 'not measured'
_exptl_crystal_description plates
_exptl_crystal_F_000 840
_exptl_crystal_size_max 0.40
_exptl_crystal_size_mid 0.20
_exptl_crystal_size_min 0.10
_refine_diff_density_max 0.246
_refine_diff_density_min -0.249
_refine_diff_density_rms 0.051
_refine_ls_extinction_method none
_refine_ls_goodness_of_fit_ref 1.037
_refine_ls_hydrogen_treatment riding
_refine_ls_matrix_type full
_refine_ls_number_parameters 208
_refine_ls_number_reflns 2630
_refine_ls_number_restraints 0
_refine_ls_restrained_S_all 1.037
_refine_ls_R_factor_all 0.0179
_refine_ls_R_factor_gt 0.0164
_refine_ls_shift/su_max 0.001
_refine_ls_shift/su_mean 0.000
_refine_ls_structure_factor_coef Fsqd
_refine_ls_weighting_details 'calc w=1/[\s^2^(Fo^2^)+(0.0213P)^2^+0.6562P] where P=(Fo^2^+2Fc^2^)/3'
_refine_ls_weighting_scheme calc
_refine_ls_wR_factor_gt 0.0432
_refine_ls_wR_factor_ref 0.0436
_reflns_number_gt 2503
_reflns_number_total 2630
_reflns_threshold_expression >2sigma(I)
_cod_data_source_file ic026138vsi20021029_032526_1.cif
_cod_data_source_block wma57_a
_cod_depositor_comments
;
The following automatic conversions were performed:

'_exptl_crystal_density_meas' value 'none' was changed to '?' - the
value is perceived as not measured.

Automatic conversion script
Id: cif_fix_values 3008 2015-01-20 13:52:24Z robertas 

The following automatic conversions were performed:
data name '_publ_contact_autor' replaced with '_publ_contact_author'
as specified in the replacement file
'/home/antanas/src/cod-tools/trunk/data/replacement-values/replacement_tags.lst'.

Automatic conversion script
Id: cif_correct_tags 4998 2017-03-02 13:24:31Z antanas 
;
_cod_database_code 4313636

loop_
_symmetry_equiv_pos_as_xyz
'x, y, z'
'-x+1/2, y+1/2, -z+1/2'
'-x, -y, -z'
'x-1/2, -y-1/2, z-1/2'

loop_
_atom_site_label
_atom_site_type_symbol
_atom_site_fract_x
_atom_site_fract_y
_atom_site_fract_z
_atom_site_U_iso_or_equiv
_atom_site_adp_type
_atom_site_occupancy
_atom_site_symmetry_multiplicity
_atom_site_calc_flag
_atom_site_refinement_flags
_atom_site_disorder_assembly
_atom_site_disorder_group
Si1 Si 0.54216(5) 0.58304(2) 0.28468(3) 0.01368(9) Uani 1 1 d . . .
F1 F 0.40346(11) 0.60027(5) 0.16610(7) 0.02276(19) Uani 1 1 d . . .
F2 F 0.41576(11) 0.53105(5) 0.35658(7) 0.02063(18) Uani 1 1 d . . .
Fe1 Fe 0.59853(3) 0.699968(11) 0.382772(16) 0.01493(7) Uani 1 1 d . . .
C1A C 0.3716(2) 0.71539(9) 0.35002(13) 0.0225(3) Uani 1 1 d . . .
O1A O 0.22223(15) 0.72513(7) 0.33337(11) 0.0342(3) Uani 1 1 d . . .
C1B C 0.6506(2) 0.74014(8) 0.25305(13) 0.0211(3) Uani 1 1 d . . .
O1B O 0.68852(16) 0.76661(7) 0.16881(10) 0.0323(3) Uani 1 1 d . . .
C1 C 0.8104(2) 0.75392(10) 0.48961(13) 0.0282(4) Uani 1 1 d . . .
H1 H 0.8834 0.7938 0.4651 0.034 Uiso 1 1 calc R . .
C2 C 0.8382(2) 0.67129(10) 0.48338(13) 0.0277(4) Uani 1 1 d . . .
H2 H 0.9323 0.6462 0.4535 0.033 Uiso 1 1 calc R . .
C3 C 0.7015(2) 0.63311(9) 0.52931(13) 0.0286(4) Uani 1 1 d . . .
H3 H 0.6876 0.5777 0.5371 0.034 Uiso 1 1 calc R . .
C4 C 0.5892(2) 0.69203(11) 0.56163(13) 0.0305(4) Uani 1 1 d . . .
H4 H 0.4849 0.6830 0.5940 0.037 Uiso 1 1 calc R . .
C5 C 0.6573(2) 0.76666(10) 0.53802(13) 0.0292(4) Uani 1 1 d . . .
H5 H 0.6081 0.8165 0.5524 0.035 Uiso 1 1 calc R . .
Fe2 Fe 0.75056(3) 0.498998(11) 0.232275(17) 0.01497(7) Uani 1 1 d . . .
C2A C 0.5716(2) 0.43628(9) 0.19403(13) 0.0212(3) Uani 1 1 d . . .
O2A O 0.45448(16) 0.39482(7) 0.16654(11) 0.0334(3) Uani 1 1 d . . .
C2B C 0.79035(19) 0.46651(9) 0.37730(13) 0.0210(3) Uani 1 1 d . . .
O2B O 0.81890(15) 0.44371(7) 0.47106(9) 0.0324(3) Uani 1 1 d . . .
C6 C 0.8027(2) 0.57580(10) 0.09959(13) 0.0262(3) Uani 1 1 d . . .
H6 H 0.7241 0.6150 0.0643 0.031 Uiso 1 1 calc R . .
C7 C 0.9299(2) 0.58628(10) 0.19826(14) 0.0289(4) Uani 1 1 d . . .
H7 H 0.9522 0.6338 0.2415 0.035 Uiso 1 1 calc R . .
C8 C 1.0189(2) 0.51351(12) 0.22175(15) 0.0341(4) Uani 1 1 d . . .
H8 H 1.1114 0.5037 0.2836 0.041 Uiso 1 1 calc R . .
C9 C 0.9461(2) 0.45810(11) 0.13725(15) 0.0315(4) Uani 1 1 d . . .
H9 H 0.9808 0.4045 0.1318 0.038 Uiso 1 1 calc R . .
C10 C 0.8125(2) 0.49700(10) 0.06244(14) 0.0280(4) Uani 1 1 d . . .
H10 H 0.7409 0.4738 -0.0023 0.034 Uiso 1 1 calc R . .

loop_
_atom_site_aniso_label
_atom_site_aniso_U_11
_atom_site_aniso_U_22
_atom_site_aniso_U_33
_atom_site_aniso_U_23
_atom_site_aniso_U_13
_atom_site_aniso_U_12
Si1 0.0137(2) 0.01321(18) 0.01364(19) -0.00015(14) 0.00024(15) -0.00117(14)
F1 0.0231(5) 0.0201(4) 0.0220(4) 0.0000(3) -0.0066(4) 0.0036(3)
F2 0.0183(4) 0.0189(4) 0.0260(4) 0.0000(3) 0.0075(4) -0.0036(3)
Fe1 0.01691(12) 0.01303(11) 0.01402(11) -0.00040(7) -0.00048(8) -0.00037(7)
C1A 0.0274(9) 0.0176(7) 0.0218(8) -0.0029(6) 0.0015(6) 0.0015(6)
O1A 0.0211(7) 0.0366(7) 0.0431(7) -0.0058(5) -0.0009(5) 0.0079(5)
C1B 0.0227(8) 0.0160(7) 0.0227(8) -0.0003(6) -0.0029(6) -0.0027(6)
O1B 0.0411(7) 0.0313(6) 0.0241(6) 0.0087(5) 0.0031(5) -0.0073(5)
C1 0.0298(9) 0.0319(9) 0.0193(7) 0.0015(6) -0.0081(7) -0.0136(7)
C2 0.0230(8) 0.0405(9) 0.0166(7) -0.0050(7) -0.0070(6) 0.0099(7)
C3 0.0460(10) 0.0196(8) 0.0159(7) 0.0027(6) -0.0093(7) -0.0013(7)
C4 0.0309(9) 0.0468(10) 0.0140(7) 0.0010(7) 0.0033(7) -0.0042(8)
C5 0.0418(10) 0.0242(8) 0.0190(8) -0.0087(6) -0.0047(7) 0.0072(7)
Fe2 0.01482(12) 0.01658(12) 0.01376(12) -0.00101(7) 0.00295(8) -0.00102(8)
C2A 0.0263(9) 0.0188(7) 0.0193(7) -0.0021(6) 0.0060(6) 0.0000(6)
O2A 0.0338(7) 0.0271(6) 0.0392(7) -0.0084(5) 0.0054(5) -0.0135(5)
C2B 0.0172(8) 0.0223(8) 0.0239(8) -0.0005(6) 0.0051(6) 0.0059(6)
O2B 0.0352(7) 0.0419(7) 0.0210(6) 0.0102(5) 0.0068(5) 0.0169(5)
C6 0.0259(9) 0.0320(9) 0.0226(8) 0.0083(6) 0.0100(7) -0.0027(7)
C7 0.0304(9) 0.0327(9) 0.0272(8) -0.0072(7) 0.0161(7) -0.0172(7)
C8 0.0144(8) 0.0633(12) 0.0250(9) 0.0082(8) 0.0046(7) -0.0063(8)
C9 0.0303(9) 0.0334(9) 0.0357(9) -0.0008(7) 0.0217(8) 0.0044(7)
C10 0.0297(9) 0.0403(10) 0.0159(8) -0.0059(6) 0.0092(7) -0.0103(7)

loop_
_atom_type_symbol
_atom_type_description
_atom_type_scat_dispersion_real
_atom_type_scat_dispersion_imag
_atom_type_scat_source
C C 0.0033 0.0016 'International Tables Vol C Tables 4.2.6.8 and 6.1.1.4'
H H 0.0000 0.0000 'International Tables Vol C Tables 4.2.6.8 and 6.1.1.4'
O O 0.0106 0.0060 'International Tables Vol C Tables 4.2.6.8 and 6.1.1.4'
F F 0.0171 0.0103 'International Tables Vol C Tables 4.2.6.8 and 6.1.1.4'
Si Si 0.0817 0.0704 'International Tables Vol C Tables 4.2.6.8 and 6.1.1.4'
Fe Fe 0.3463 0.8444 'International Tables Vol C Tables 4.2.6.8 and 6.1.1.4'

loop_
_geom_angle_atom_site_label_1
_geom_angle_atom_site_label_2
_geom_angle_atom_site_label_3
_geom_angle
_geom_angle_site_symmetry_1
_geom_angle_site_symmetry_3
_geom_angle_publ_flag
F2 Si1 F1 99.22(5) . . ?
F2 Si1 Fe1 107.12(3) . . ?
F1 Si1 Fe1 108.45(3) . . ?
F2 Si1 Fe2 107.30(3) . . ?
F1 Si1 Fe2 106.44(3) . . ?
Fe1 Si1 Fe2 125.269(18) . . ?
C1B Fe1 C1A 95.99(7) . . ?
C1B Fe1 C2 105.89(7) . . ?
C1A Fe1 C2 157.81(7) . . ?
C1B Fe1 C4 157.48(7) . . ?
C1A Fe1 C4 92.58(7) . . ?
C2 Fe1 C4 65.69(7) . . ?
C1B Fe1 C3 142.97(7) . . ?
C1A Fe1 C3 120.10(7) . . ?
C2 Fe1 C3 39.22(7) . . ?
C4 Fe1 C3 39.23(7) . . ?
C1B Fe1 C1 94.69(7) . . ?
C1A Fe1 C1 136.48(7) . . ?
C2 Fe1 C1 39.42(7) . . ?
C4 Fe1 C1 65.24(7) . . ?
C3 Fe1 C1 65.68(6) . . ?
C1B Fe1 C5 118.55(7) . . ?
C1A Fe1 C5 100.75(7) . . ?
C2 Fe1 C5 65.66(6) . . ?
C4 Fe1 C5 39.10(7) . . ?
C3 Fe1 C5 65.73(6) . . ?
C1 Fe1 C5 38.63(7) . . ?
C1B Fe1 Si1 87.58(5) . . ?
C1A Fe1 Si1 84.87(5) . . ?
C2 Fe1 Si1 99.48(5) . . ?
C4 Fe1 Si1 113.97(5) . . ?
C3 Fe1 Si1 87.69(4) . . ?
C1 Fe1 Si1 137.71(5) . . ?
C5 Fe1 Si1 152.09(5) . . ?
Si1 Fe1 Z1cp 121.7(1) . . ?
C1A Fe1 Z1cp 125.4(1) . . ?
C1B Fe1 Z1cp 128.4(1) . . ?
O1A C1A Fe1 177.16(14) . . ?
O1B C1B Fe1 178.55(14) . . ?
C5 C1 C2 108.40(15) . . ?
C5 C1 Fe1 71.06(9) . . ?
C2 C1 Fe1 69.71(9) . . ?
C5 C1 H1 125.8 . . ?
C2 C1 H1 125.8 . . ?
Fe1 C1 H1 125.0 . . ?
C3 C2 C1 107.80(15) . . ?
C3 C2 Fe1 70.62(9) . . ?
C1 C2 Fe1 70.87(9) . . ?
C3 C2 H2 126.1 . . ?
C1 C2 H2 126.1 . . ?
Fe1 C2 H2 124.0 . . ?
C2 C3 C4 107.57(14) . . ?
C2 C3 Fe1 70.16(9) . . ?
C4 C3 Fe1 70.17(9) . . ?
C2 C3 H3 126.2 . . ?
C4 C3 H3 126.2 . . ?
Fe1 C3 H3 125.1 . . ?
C3 C4 C5 108.67(15) . . ?
C3 C4 Fe1 70.60(9) . . ?
C5 C4 Fe1 71.40(9) . . ?
C3 C4 H4 125.7 . . ?
C5 C4 H4 125.7 . . ?
Fe1 C4 H4 123.9 . . ?
C1 C5 C4 107.55(14) . . ?
C1 C5 Fe1 70.30(9) . . ?
C4 C5 Fe1 69.50(9) . . ?
C1 C5 H5 126.2 . . ?
C4 C5 H5 126.2 . . ?
Fe1 C5 H5 125.6 . . ?
C2A Fe2 C2B 94.22(7) . . ?
C2A Fe2 C10 91.87(7) . . ?
C2B Fe2 C10 149.95(7) . . ?
C2A Fe2 C6 114.79(7) . . ?
C2B Fe2 C6 150.79(7) . . ?
C10 Fe2 C6 39.15(6) . . ?
C2A Fe2 C7 153.83(7) . . ?
C2B Fe2 C7 111.95(7) . . ?
C10 Fe2 C7 65.56(6) . . ?
C6 Fe2 C7 39.10(7) . . ?
C2A Fe2 C8 143.45(7) . . ?
C2B Fe2 C8 93.33(7) . . ?
C10 Fe2 C8 65.46(7) . . ?
C6 Fe2 C8 65.70(7) . . ?
C7 Fe2 C8 39.34(7) . . ?
C2A Fe2 C9 105.50(7) . . ?
C2B Fe2 C9 111.20(7) . . ?
C10 Fe2 C9 39.10(7) . . ?
C6 Fe2 C9 65.79(7) . . ?
C7 Fe2 C9 65.83(7) . . ?
C8 Fe2 C9 39.10(7) . . ?
C2A Fe2 Si1 83.39(5) . . ?
C2B Fe2 Si1 88.25(5) . . ?
C10 Fe2 Si1 121.70(5) . . ?
C6 Fe2 Si1 91.69(5) . . ?
C7 Fe2 Si1 96.99(5) . . ?
C8 Fe2 Si1 132.58(6) . . ?
C9 Fe2 Si1 157.48(5) . . ?
Si1 Fe2 Z2cp 123.7(1) . . ?
C2A Fe2 Z2cp 126.1(1) . . ?
C2B Fe2 Z2cp 128.0(1) . . ?
O2A C2A Fe2 178.60(14) . . ?
O2B C2B Fe2 178.21(13) . . ?
C7 C6 C10 107.88(15) . . ?
C7 C6 Fe2 70.49(9) . . ?
C10 C6 Fe2 70.35(9) . . ?
C7 C6 H6 126.1 . . ?
C10 C6 H6 126.1 . . ?
Fe2 C6 H6 124.7 . . ?
C6 C7 C8 107.92(14) . . ?
C6 C7 Fe2 70.41(9) . . ?
C8 C7 Fe2 70.56(9) . . ?
C6 C7 H7 126.0 . . ?
C8 C7 H7 126.0 . . ?
Fe2 C7 H7 124.6 . . ?
C9 C8 C7 108.12(15) . . ?
C9 C8 Fe2 70.71(9) . . ?
C7 C8 Fe2 70.10(9) . . ?
C9 C8 H8 125.9 . . ?
C7 C8 H8 125.9 . . ?
Fe2 C8 H8 124.8 . . ?
C10 C9 C8 107.36(15) . . ?
C10 C9 Fe2 69.84(9) . . ?
C8 C9 Fe2 70.19(9) . . ?
C10 C9 H9 126.3 . . ?
C8 C9 H9 126.3 . . ?
Fe2 C9 H9 125.2 . . ?
C6 C10 C9 108.71(15) . . ?
C6 C10 Fe2 70.50(9) . . ?
C9 C10 Fe2 71.05(9) . . ?
C6 C10 H10 125.6 . . ?
C9 C10 H10 125.6 . . ?
Fe2 C10 H10 124.4 . . ?

loop_
_geom_bond_atom_site_label_1
_geom_bond_atom_site_label_2
_geom_bond_distance
_geom_bond_site_symmetry_2
_geom_bond_publ_flag
Si1 F2 1.6323(9) . ?
Si1 F1 1.6412(8) . ?
Si1 Fe1 2.2924(4) . ?
Si1 Fe2 2.2955(4) . ?
Fe1 C1B 1.7534(15) . ?
Fe1 C1A 1.7565(16) . ?
Fe1 C2 2.0940(15) . ?
Fe1 C4 2.0944(16) . ?
Fe1 C3 2.1001(15) . ?
Fe1 C1 2.1093(15) . ?
Fe1 C5 2.1192(15) . ?
Fe1 Z1cp 1.729(1) . ?
C1A O1A 1.1521(19) . ?
C1B O1B 1.1528(19) . ?
C1 C5 1.399(3) . ?
C1 C2 1.418(2) . ?
C1 H1 0.9500 . ?
C2 C3 1.408(2) . ?
C2 H2 0.9500 . ?
C3 C4 1.408(2) . ?
C3 H3 0.9500 . ?
C4 C5 1.410(2) . ?
C4 H4 0.9500 . ?
C5 H5 0.9500 . ?
Fe2 C2A 1.7465(15) . ?
Fe2 C2B 1.7558(15) . ?
Fe2 C10 2.0983(16) . ?
Fe2 C6 2.1002(15) . ?
Fe2 C7 2.1013(15) . ?
Fe2 C8 2.1073(17) . ?
Fe2 C9 2.1141(16) . ?
Fe2 Z2cp 1.729(1) . ?
C2A O2A 1.1515(19) . ?
C2B O2B 1.1460(18) . ?
C6 C7 1.406(2) . ?
C6 C10 1.407(2) . ?
C6 H6 0.9500 . ?
C7 C8 1.417(3) . ?
C7 H7 0.9500 . ?
C8 C9 1.412(3) . ?
C8 H8 0.9500 . ?
C9 C10 1.410(3) . ?
C9 H9 0.9500 . ?
C10 H10 0.9500 . ?

loop_
_geom_hbond_atom_site_label_D
_geom_hbond_atom_site_label_H
_geom_hbond_atom_site_label_A
_geom_hbond_distance_DH
_geom_hbond_distance_HA
_geom_hbond_distance_DA
_geom_hbond_angle_DHA
_geom_hbond_site_symmetry_A
C10 H10 F1 0.95 2.41 3.3512(18) 170.8 3_665
C8 H8 F2 0.95 2.42 3.2415(19) 144.4 1_655
C3 H3 F2 0.95 2.42 3.2626(18) 148.3 3_666
C2 H2 O2B 0.95 2.50 3.2645(19) 137.1 3_766

loop_
_geom_torsion_atom_site_label_1
_geom_torsion_atom_site_label_2
_geom_torsion_atom_site_label_3
_geom_torsion_atom_site_label_4
_geom_torsion
_geom_torsion_site_symmetry_1
_geom_torsion_site_symmetry_2
_geom_torsion_site_symmetry_3
_geom_torsion_site_symmetry_4
_geom_torsion_publ_flag
F2 Si1 Fe1 C1B -159.02(6) . . . . ?
F1 Si1 Fe1 C1B -52.79(6) . . . . ?
Fe2 Si1 Fe1 C1B 74.18(5) . . . . ?
F2 Si1 Fe1 C1A -62.79(6) . . . . ?
F1 Si1 Fe1 C1A 43.45(6) . . . . ?
Fe2 Si1 Fe1 C1A 170.42(5) . . . . ?
F2 Si1 Fe1 C2 95.27(6) . . . . ?
F1 Si1 Fe1 C2 -158.50(6) . . . . ?
Fe2 Si1 Fe1 C2 -31.53(5) . . . . ?
F2 Si1 Fe1 C4 27.76(7) . . . . ?
F1 Si1 Fe1 C4 133.99(7) . . . . ?
Fe2 Si1 Fe1 C4 -99.03(6) . . . . ?
F2 Si1 Fe1 C3 57.72(6) . . . . ?
F1 Si1 Fe1 C3 163.95(6) . . . . ?
Fe2 Si1 Fe1 C3 -69.08(5) . . . . ?
F2 Si1 Fe1 C1 106.66(7) . . . . ?
F1 Si1 Fe1 C1 -147.11(7) . . . . ?
Fe2 Si1 Fe1 C1 -20.14(7) . . . . ?
F2 Si1 Fe1 C5 40.53(12) . . . . ?
F1 Si1 Fe1 C5 146.76(11) . . . . ?
Fe2 Si1 Fe1 C5 -86.26(11) . . . . ?
C1B Fe1 C1A O1A -162(3) . . . . ?
C2 Fe1 C1A O1A 8(3) . . . . ?
C4 Fe1 C1A O1A -3(3) . . . . ?
C3 Fe1 C1A O1A 27(3) . . . . ?
C1 Fe1 C1A O1A -59(3) . . . . ?
C5 Fe1 C1A O1A -41(3) . . . . ?
Si1 Fe1 C1A O1A 111(3) . . . . ?
C1A Fe1 C1B O1B 166(5) . . . . ?
C2 Fe1 C1B O1B -11(5) . . . . ?
C4 Fe1 C1B O1B 54(5) . . . . ?
C3 Fe1 C1B O1B -27(5) . . . . ?
C1 Fe1 C1B O1B 28(5) . . . . ?
C5 Fe1 C1B O1B 60(5) . . . . ?
Si1 Fe1 C1B O1B -110(5) . . . . ?
C1B Fe1 C1 C5 131.71(10) . . . . ?
C1A Fe1 C1 C5 27.91(14) . . . . ?
C2 Fe1 C1 C5 -118.86(14) . . . . ?
C4 Fe1 C1 C5 -37.65(10) . . . . ?
C3 Fe1 C1 C5 -80.96(10) . . . . ?
Si1 Fe1 C1 C5 -136.72(9) . . . . ?
C1B Fe1 C1 C2 -109.43(10) . . . . ?
C1A Fe1 C1 C2 146.77(11) . . . . ?
C4 Fe1 C1 C2 81.21(11) . . . . ?
C3 Fe1 C1 C2 37.90(10) . . . . ?
C5 Fe1 C1 C2 118.86(14) . . . . ?
Si1 Fe1 C1 C2 -17.86(13) . . . . ?
C5 C1 C2 C3 -0.49(17) . . . . ?
Fe1 C1 C2 C3 -61.30(10) . . . . ?
C5 C1 C2 Fe1 60.81(11) . . . . ?
C1B Fe1 C2 C3 -164.55(9) . . . . ?
C1A Fe1 C2 C3 25.4(2) . . . . ?
C4 Fe1 C2 C3 37.74(10) . . . . ?
C1 Fe1 C2 C3 117.71(14) . . . . ?
C5 Fe1 C2 C3 80.83(10) . . . . ?
Si1 Fe1 C2 C3 -74.38(9) . . . . ?
C1B Fe1 C2 C1 77.74(11) . . . . ?
C1A Fe1 C2 C1 -92.3(2) . . . . ?
C4 Fe1 C2 C1 -79.97(10) . . . . ?
C3 Fe1 C2 C1 -117.71(14) . . . . ?
C5 Fe1 C2 C1 -36.88(10) . . . . ?
Si1 Fe1 C2 C1 167.92(9) . . . . ?
C1 C2 C3 C4 0.97(17) . . . . ?
Fe1 C2 C3 C4 -60.49(11) . . . . ?
C1 C2 C3 Fe1 61.46(10) . . . . ?
C1B Fe1 C3 C2 25.17(15) . . . . ?
C1A Fe1 C3 C2 -169.22(9) . . . . ?
C4 Fe1 C3 C2 -118.11(14) . . . . ?
C1 Fe1 C3 C2 -38.09(10) . . . . ?
C5 Fe1 C3 C2 -80.65(10) . . . . ?
Si1 Fe1 C3 C2 108.07(9) . . . . ?
C1B Fe1 C3 C4 143.29(12) . . . . ?
C1A Fe1 C3 C4 -51.11(12) . . . . ?
C2 Fe1 C3 C4 118.11(14) . . . . ?
C1 Fe1 C3 C4 80.02(11) . . . . ?
C5 Fe1 C3 C4 37.46(10) . . . . ?
Si1 Fe1 C3 C4 -133.82(10) . . . . ?
C2 C3 C4 C5 -1.09(17) . . . . ?
Fe1 C3 C4 C5 -61.58(11) . . . . ?
C2 C3 C4 Fe1 60.49(10) . . . . ?
C1B Fe1 C4 C3 -109.97(19) . . . . ?
C1A Fe1 C4 C3 137.62(10) . . . . ?
C2 Fe1 C4 C3 -37.73(10) . . . . ?
C1 Fe1 C4 C3 -81.26(11) . . . . ?
C5 Fe1 C4 C3 -118.47(15) . . . . ?
Si1 Fe1 C4 C3 52.09(10) . . . . ?
C1B Fe1 C4 C5 8.5(2) . . . . ?
C1A Fe1 C4 C5 -103.91(11) . . . . ?
C2 Fe1 C4 C5 80.73(11) . . . . ?
C3 Fe1 C4 C5 118.47(15) . . . . ?
C1 Fe1 C4 C5 37.21(10) . . . . ?
Si1 Fe1 C4 C5 170.56(9) . . . . ?
C2 C1 C5 C4 -0.19(17) . . . . ?
Fe1 C1 C5 C4 59.78(11) . . . . ?
C2 C1 C5 Fe1 -59.96(10) . . . . ?
C3 C4 C5 C1 0.79(18) . . . . ?
Fe1 C4 C5 C1 -60.29(11) . . . . ?
C3 C4 C5 Fe1 61.08(11) . . . . ?
C1B Fe1 C5 C1 -57.89(12) . . . . ?
C1A Fe1 C5 C1 -160.84(10) . . . . ?
C2 Fe1 C5 C1 37.62(10) . . . . ?
C4 Fe1 C5 C1 118.41(14) . . . . ?
C3 Fe1 C5 C1 80.83(11) . . . . ?
Si1 Fe1 C5 C1 99.73(13) . . . . ?
C1B Fe1 C5 C4 -176.30(10) . . . . ?
C1A Fe1 C5 C4 80.74(11) . . . . ?
C2 Fe1 C5 C4 -80.79(11) . . . . ?
C3 Fe1 C5 C4 -37.58(10) . . . . ?
C1 Fe1 C5 C4 -118.41(14) . . . . ?
Si1 Fe1 C5 C4 -18.68(17) . . . . ?
F2 Si1 Fe2 C2A 44.80(6) . . . . ?
F1 Si1 Fe2 C2A -60.69(6) . . . . ?
Fe1 Si1 Fe2 C2A 171.51(5) . . . . ?
F2 Si1 Fe2 C2B -49.66(6) . . . . ?
F1 Si1 Fe2 C2B -155.14(6) . . . . ?
Fe1 Si1 Fe2 C2B 77.06(5) . . . . ?
F2 Si1 Fe2 C10 132.90(6) . . . . ?
F1 Si1 Fe2 C10 27.42(6) . . . . ?
Fe1 Si1 Fe2 C10 -100.38(6) . . . . ?
F2 Si1 Fe2 C6 159.56(6) . . . . ?
F1 Si1 Fe2 C6 54.08(6) . . . . ?
Fe1 Si1 Fe2 C6 -73.72(5) . . . . ?
F2 Si1 Fe2 C7 -161.56(6) . . . . ?
F1 Si1 Fe2 C7 92.95(6) . . . . ?
Fe1 Si1 Fe2 C7 -34.85(5) . . . . ?
F2 Si1 Fe2 C8 -142.57(7) . . . . ?
F1 Si1 Fe2 C8 111.95(7) . . . . ?
Fe1 Si1 Fe2 C8 -15.85(7) . . . . ?
F2 Si1 Fe2 C9 159.81(14) . . . . ?
F1 Si1 Fe2 C9 54.33(14) . . . . ?
Fe1 Si1 Fe2 C9 -73.47(14) . . . . ?
C2B Fe2 C2A O2A -148(6) . . . . ?
C10 Fe2 C2A O2A 3(6) . . . . ?
C6 Fe2 C2A O2A 35(6) . . . . ?
C7 Fe2 C2A O2A 32(6) . . . . ?
C8 Fe2 C2A O2A -47(6) . . . . ?
C9 Fe2 C2A O2A -35(6) . . . . ?
Si1 Fe2 C2A O2A 124(6) . . . . ?
C2A Fe2 C2B O2B 86(5) . . . . ?
C10 Fe2 C2B O2B -15(5) . . . . ?
C6 Fe2 C2B O2B -101(5) . . . . ?
C7 Fe2 C2B O2B -94(5) . . . . ?
C8 Fe2 C2B O2B -59(5) . . . . ?
C9 Fe2 C2B O2B -23(5) . . . . ?
Si1 Fe2 C2B O2B 169(5) . . . . ?
C2A Fe2 C6 C7 -177.48(10) . . . . ?
C2B Fe2 C6 C7 9.59(18) . . . . ?
C10 Fe2 C6 C7 -118.19(15) . . . . ?
C8 Fe2 C6 C7 -37.82(10) . . . . ?
C9 Fe2 C6 C7 -80.88(11) . . . . ?
Si1 Fe2 C6 C7 99.02(9) . . . . ?
C2A Fe2 C6 C10 -59.30(12) . . . . ?
C2B Fe2 C6 C10 127.78(14) . . . . ?
C7 Fe2 C6 C10 118.19(15) . . . . ?
C8 Fe2 C6 C10 80.37(11) . . . . ?
C9 Fe2 C6 C10 37.31(10) . . . . ?
Si1 Fe2 C6 C10 -142.79(10) . . . . ?
C10 C6 C7 C8 0.18(17) . . . . ?
Fe2 C6 C7 C8 60.89(11) . . . . ?
C10 C6 C7 Fe2 -60.72(11) . . . . ?
C2A Fe2 C7 C6 5.2(2) . . . . ?
C2B Fe2 C7 C6 -174.97(10) . . . . ?
C10 Fe2 C7 C6 37.68(10) . . . . ?
C8 Fe2 C7 C6 118.17(14) . . . . ?
C9 Fe2 C7 C6 80.76(11) . . . . ?
Si1 Fe2 C7 C6 -84.05(9) . . . . ?
C2A Fe2 C7 C8 -112.98(17) . . . . ?
C2B Fe2 C7 C8 66.86(11) . . . . ?
C10 Fe2 C7 C8 -80.49(11) . . . . ?
C6 Fe2 C7 C8 -118.17(14) . . . . ?
C9 Fe2 C7 C8 -37.41(10) . . . . ?
Si1 Fe2 C7 C8 157.79(9) . . . . ?
C6 C7 C8 C9 -0.01(18) . . . . ?
Fe2 C7 C8 C9 60.78(11) . . . . ?
C6 C7 C8 Fe2 -60.80(11) . . . . ?
C2A Fe2 C8 C9 18.51(17) . . . . ?
C2B Fe2 C8 C9 120.18(11) . . . . ?
C10 Fe2 C8 C9 -37.73(10) . . . . ?
C6 Fe2 C8 C9 -80.91(11) . . . . ?
C7 Fe2 C8 C9 -118.50(14) . . . . ?
Si1 Fe2 C8 C9 -149.14(9) . . . . ?
C2A Fe2 C8 C7 137.01(12) . . . . ?
C2B Fe2 C8 C7 -121.32(10) . . . . ?
C10 Fe2 C8 C7 80.77(10) . . . . ?
C6 Fe2 C8 C7 37.59(9) . . . . ?
C9 Fe2 C8 C7 118.50(14) . . . . ?
Si1 Fe2 C8 C7 -30.64(12) . . . . ?
C7 C8 C9 C10 -0.15(18) . . . . ?
Fe2 C8 C9 C10 60.24(11) . . . . ?
C7 C8 C9 Fe2 -60.40(11) . . . . ?
C2A Fe2 C9 C10 73.28(11) . . . . ?
C2B Fe2 C9 C10 174.20(10) . . . . ?
C6 Fe2 C9 C10 -37.36(10) . . . . ?
C7 Fe2 C9 C10 -80.40(11) . . . . ?
C8 Fe2 C9 C10 -118.04(15) . . . . ?
Si1 Fe2 C9 C10 -37.63(19) . . . . ?
C2A Fe2 C9 C8 -168.68(11) . . . . ?
C2B Fe2 C9 C8 -67.76(12) . . . . ?
C10 Fe2 C9 C8 118.04(15) . . . . ?
C6 Fe2 C9 C8 80.68(11) . . . . ?
C7 Fe2 C9 C8 37.63(10) . . . . ?
Si1 Fe2 C9 C8 80.41(17) . . . . ?
C7 C6 C10 C9 -0.27(18) . . . . ?
Fe2 C6 C10 C9 -61.08(11) . . . . ?
C7 C6 C10 Fe2 60.81(11) . . . . ?
C8 C9 C10 C6 0.26(19) . . . . ?
Fe2 C9 C10 C6 60.73(11) . . . . ?
C8 C9 C10 Fe2 -60.47(11) . . . . ?
C2A Fe2 C10 C6 128.65(11) . . . . ?
C2B Fe2 C10 C6 -129.61(14) . . . . ?
C7 Fe2 C10 C6 -37.63(10) . . . . ?
C8 Fe2 C10 C6 -81.05(11) . . . . ?
C9 Fe2 C10 C6 -118.78(14) . . . . ?
Si1 Fe2 C10 C6 45.27(11) . . . . ?
C2A Fe2 C10 C9 -112.57(11) . . . . ?
C2B Fe2 C10 C9 -10.84(18) . . . . ?
C6 Fe2 C10 C9 118.78(14) . . . . ?
C7 Fe2 C10 C9 81.14(11) . . . . ?
C8 Fe2 C10 C9 37.73(11) . . . . ?
Si1 Fe2 C10 C9 164.04(8) . . . . ?
